data_4331443
loop_
_publ_author_name
'Zalkin, A.'
'Gibler, D.D.'
'Fischer, M.'
'Bartlett, N.'
'Adams, C.J.'

_publ_section_title
;
 Structural studies of trifluorosulfur(IV)yl, (S F3)(+), salts including
 the crystal structure of (S F3)(+) (B F4)(-)
;
_journal_name_full 'Inorganic Chemistry'
_journal_page_first 2325
_journal_page_last 2329
_journal_paper_doi 10.1021/ic50116a007
_journal_volume 11
_journal_year 1972
_chemical_formula_sum 'B F7 S'
_chemical_name_systematic 'S F3 B F4'
_space_group_IT_number 62
_symmetry_space_group_name_Hall '-P 2ac 2n'
_symmetry_space_group_name_H-M 'P n m a'
_cell_angle_alpha 90
_cell_angle_beta 90
_cell_angle_gamma 90
_cell_formula_units_Z 4
_cell_length_a 9.599
_cell_length_b 5.755
_cell_length_c 8.974
_cell_volume 495.744
_citation_journal_id_ASTM INOCAJ
_cod_data_source_file boron0-1_226.cif
_cod_data_source_block B1F7S1
_cod_original_cell_volume 495.7439
_cod_original_formula_sum 'B1 F7 S1'
_cod_database_code 4331443

loop_
_symmetry_equiv_pos_as_xyz
x,y,z
-x+1/2,-y,z+1/2
x+1/2,-y+1/2,-z+1/2
-x,y+1/2,-z
-x,-y,-z
x-1/2,y,-z-1/2
-x-1/2,y-1/2,z-1/2
x,-y-1/2,z

loop_
_atom_site_label
_atom_site_type_symbol
_atom_site_fract_x
_atom_site_fract_y
_atom_site_fract_z
_atom_site_occupancy
_atom_site_U_iso_or_equiv
S1 S+4 0.28168 0.25 0.11259 1 0.0
F4 F-1 0.4249 0.75 0.03457 1 0.0
F1 F-1 0.19529 0.05453 0.05347 1 0.0
B1 B+3 0.48346 0.75 0.17658 1 0.0
F5 F-1 0.44087 0.55238 0.25011 1 0.0
F2 F-1 0.22481 0.25 0.26822 1 0.0
F3 F-1 0.62818 0.75 0.15984 1 0.0
